data_7017089
loop_
_publ_author_name
'K\"oberl, Mathias'
'Cokoja, Mirza'
'Bechlars, Bettina'
'Herdtweck, Eberhardt'
'K\"uhn, Fritz E'

_publ_section_title
;
 Dicarboxylate-bridged (Mo(2))(n) (n = 2, 3, 4) paddle-wheel complexes:
 potential intermediate building blocks for metal-organic frameworks.
;
_journal_issue 43
_journal_name_full 'Dalton transactions (Cambridge, England : 2003)'
_journal_page_first 11490
_journal_page_last 11496
_journal_paper_doi 10.1039/c1dt11249j
_journal_volume 40
_journal_year 2011
_chemical_formula_moiety 'C34 H48 Mo4 N16 O4, 6(B F4), 8(C2 H3 N)'
_chemical_formula_sum 'C50 H72 B6 F24 Mo4 N24 O4'
_chemical_formula_weight 1977.94
_chemical_name_systematic ?
_space_group_IT_number 14
_symmetry_cell_setting monoclinic
_symmetry_Int_Tables_number 14
_symmetry_space_group_name_Hall '-P 2yn'
_symmetry_space_group_name_H-M 'P 1 21/n 1'
_atom_sites_solution_hydrogens geom
_atom_sites_solution_primary direct
_atom_sites_solution_secondary difmap
_audit_creation_date 9-Jun-11
_audit_creation_method 'PLATON <TABLE ACC> option'
_audit_update_record
;
9-Jun-11 Updated by the Author E.H.
Text writing by E.H.
Checkcif OK
9-Jun-11 Updated by the Author E.H.
;
_cell_angle_alpha 90
_cell_angle_beta 92.7229(14)
_cell_angle_gamma 90
_cell_formula_units_Z 2
_cell_length_a 14.9896(4)
_cell_length_b 18.3686(5)
_cell_length_c 15.5071(4)
_cell_measurement_reflns_used 9252
_cell_measurement_temperature 123(1)
_cell_measurement_theta_max 25.46
_cell_measurement_theta_min 1.72
_cell_volume 4264.9(2)
_computing_cell_refinement 'SAINT (Bruker, 2008b)'
_computing_data_collection 'APEX II Control Software (Bruker, 2008a)'
_computing_data_reduction 'SAINT (Bruker, 2008b)'
_computing_molecular_graphics 'PLATON (Spek, 2010)'
_computing_publication_material 'PLATON (Spek, 2010)'
_computing_structure_refinement 'SHELXL97 (Sheldrick, 1998)'
_computing_structure_solution 'SIR97 (Altomare, 1999)'
_diffrn_ambient_temperature 123(1)
_diffrn_detector ' CCD plate '
_diffrn_detector_area_resol_mean 16
_diffrn_measured_fraction_theta_full 0.997
_diffrn_measured_fraction_theta_max 0.997
_diffrn_measurement_device ' \k-geometry diffractometer '
_diffrn_measurement_device_type ' Bruker APEX-II CCD '
_diffrn_measurement_method ' phi- and omega-rotation '
_diffrn_radiation_monochromator graphite
_diffrn_radiation_source 'rotating anode FR591'
_diffrn_radiation_type 'Mo K\a'
_diffrn_radiation_wavelength 0.71073
_diffrn_reflns_av_R_equivalents 0.0205
_diffrn_reflns_av_sigmaI/netI 0.0094
_diffrn_reflns_limit_h_max 18
_diffrn_reflns_limit_h_min -18
_diffrn_reflns_limit_k_max 22
_diffrn_reflns_limit_k_min -22
_diffrn_reflns_limit_l_max 18
_diffrn_reflns_limit_l_min -18
_diffrn_reflns_number 82672
_diffrn_reflns_theta_full 25.46
_diffrn_reflns_theta_max 25.46
_diffrn_reflns_theta_min 1.72
_diffrn_standards_decay_% 0
_exptl_absorpt_coefficient_mu 0.680
_exptl_absorpt_correction_T_max 0.7452
_exptl_absorpt_correction_T_min 0.6608
_exptl_absorpt_correction_type multi-scan
_exptl_absorpt_process_details 'SADABS, Bruker, 2008b'
_exptl_crystal_colour red
_exptl_crystal_density_diffrn 1.540
_exptl_crystal_density_meas ?
_exptl_crystal_density_method none
_exptl_crystal_description prism
_exptl_crystal_F_000 1972
_exptl_crystal_size_max 0.56
_exptl_crystal_size_mid 0.41
_exptl_crystal_size_min 0.30
_refine_diff_density_max 0.759
_refine_diff_density_min -0.559
_refine_diff_density_rms 0.055
_refine_ls_extinction_method none
_refine_ls_goodness_of_fit_ref 1.079
_refine_ls_hydrogen_treatment constr
_refine_ls_matrix_type full
_refine_ls_number_parameters 536
_refine_ls_number_reflns 7880
_refine_ls_number_restraints 0
_refine_ls_restrained_S_all 1.079
_refine_ls_R_factor_all 0.0232
_refine_ls_R_factor_gt 0.0220
_refine_ls_shift/su_max 0.000
_refine_ls_shift/su_mean 0.000
_refine_ls_structure_factor_coef Fsqd
_refine_ls_weighting_details 'w=1/[\s^2^(Fo^2^)+(0.0175P)^2^+5.3086P] where P=(Fo^2^+2Fc^2^)/3'
_refine_ls_weighting_scheme sigma
_refine_ls_wR_factor_gt 0.0524
_refine_ls_wR_factor_ref 0.0537
_reflns_number_gt 7572
_reflns_number_total 7880
_reflns_threshold_expression I>2\s(I)
_cod_data_source_file c1dt11249j.txt
_cod_data_source_block 2
_cod_depositor_comments
;
The following automatic conversions were performed:

'_symmetry_cell_setting' value 'Monoclinic' changed to 'monoclinic'
according to /home/saulius/struct/CIF-dictionaries/cif_core.dic
dictionary named 'cif_core.dic' version 2.4.1 from 2010-06-29.

Automatic conversion script
Id: cif_fix_values 1715 2011-07-08 13:25:40Z adriana 

The following automatic conversions were performed:

'_exptl_crystal_density_meas' value 'none' was changed to '?' - the
value is perceived as not measured.

Automatic conversion script
Id: cif_fix_values 3008 2015-01-20 13:52:24Z robertas 
;
_cod_original_sg_symbol_H-M 'P 21/n'
_cod_database_code 7017089

loop_
_symmetry_equiv_pos_site_id
_symmetry_equiv_pos_as_xyz
1 x,y,z
2 1/2-x,1/2+y,1/2-z
3 -x,-y,-z
4 1/2+x,1/2-y,1/2+z

loop_
_atom_site_aniso_label
_atom_site_aniso_U_11
_atom_site_aniso_U_22
_atom_site_aniso_U_33
_atom_site_aniso_U_23
_atom_site_aniso_U_13
_atom_site_aniso_U_12
Mo1 0.0148(1) 0.0139(1) 0.0121(1) 0.0005(1) 0.0004(1) 0.0002(1)
Mo2 0.0145(1) 0.0142(1) 0.0138(1) -0.0003(1) -0.0005(1) -0.0012(1)
O1 0.0160(6) 0.0149(6) 0.0137(6) 0.0006(5) 0.0006(5) 0.0000(5)
O2 0.0156(6) 0.0155(6) 0.0144(6) 0.0002(5) 0.0002(5) -0.0010(5)
N1 0.0214(8) 0.0170(8) 0.0206(8) -0.0005(6) -0.0006(6) -0.0015(6)
N2 0.0210(8) 0.0191(8) 0.0199(8) 0.0001(6) -0.0009(6) -0.0025(6)
N3 0.0178(8) 0.0209(8) 0.0203(8) 0.0012(6) 0.0008(6) -0.0019(6)
N4 0.0195(8) 0.0199(8) 0.0161(7) 0.0001(6) 0.0021(6) 0.0000(6)
N5 0.0214(8) 0.0200(8) 0.0176(8) 0.0006(6) 0.0012(6) -0.0015(6)
N6 0.0211(8) 0.0184(8) 0.0184(7) 0.0013(6) 0.0000(6) 0.0001(7)
N7 0.0352(10) 0.0265(9) 0.0305(9) -0.0001(7) 0.0061(8) -0.0080(8)
N8 0.0308(10) 0.0295(10) 0.0374(10) 0.0058(8) 0.0025(8) -0.0067(8)
C1 0.0136(8) 0.0134(8) 0.0155(9) -0.0005(6) 0.0010(7) 0.0036(6)
C2 0.0219(9) 0.0205(10) 0.0227(9) 0.0001(7) -0.0006(7) -0.0044(8)
C3 0.0303(11) 0.0196(10) 0.0409(12) -0.0031(9) 0.0009(9) 0.0037(8)
C4 0.0254(10) 0.0202(9) 0.0240(10) 0.0016(8) -0.0013(8) -0.0036(8)
C5 0.0435(13) 0.0391(13) 0.0279(11) -0.0045(9) -0.0130(10) -0.0078(10)
C6 0.0196(9) 0.0224(9) 0.0218(9) 0.0025(7) 0.0005(7) -0.0028(8)
C7 0.0232(10) 0.0357(12) 0.0385(12) 0.0005(10) 0.0060(9) 0.0090(9)
C8 0.0224(10) 0.0226(9) 0.0171(9) 0.0012(7) 0.0016(7) -0.0002(8)
C9 0.0261(10) 0.0392(12) 0.0316(11) 0.0022(9) 0.0058(8) 0.0136(9)
C10 0.0227(9) 0.0225(10) 0.0204(10) 0.0006(7) 0.0017(7) -0.0032(7)
C11 0.0415(13) 0.0424(13) 0.0169(10) 0.0038(9) -0.0035(9) -0.0068(10)
C12 0.0236(9) 0.0188(9) 0.0196(9) 0.0017(7) 0.0005(7) -0.0018(8)
C13 0.0341(11) 0.0215(10) 0.0347(11) 0.0019(8) 0.0001(9) 0.0101(9)
C14 0.0259(10) 0.0317(11) 0.0348(11) 0.0035(9) 0.0037(9) -0.0026(9)
C15 0.0422(15) 0.066(2) 0.086(2) 0.0287(17) 0.0157(15) -0.0187(14)
C16 0.0302(11) 0.0279(11) 0.0264(10) 0.0023(8) -0.0016(8) -0.0060(9)
C17 0.0462(14) 0.0496(15) 0.0376(13) 0.0046(11) 0.0020(11) -0.0278(12)
F9 0.0706(12) 0.0688(12) 0.0650(11) 0.0205(9) -0.0058(9) -0.0257(10)
F10 0.0708(11) 0.0663(11) 0.0398(8) -0.0105(8) 0.0051(8) -0.0183(9)
F11 0.077(3) 0.063(2) 0.0473(14) -0.0090(15) 0.0013(16) -0.0397(19)
F12 0.078(2) 0.0627(18) 0.0557(15) 0.0091(12) 0.0155(13) 0.0266(16)
B3 0.073(2) 0.0306(14) 0.0379(15) 0.0008(12) 0.0005(14) -0.0013(14)
F11A 0.046(5) 0.081(7) 0.067(5) -0.004(5) -0.001(4) -0.005(4)
F12A 0.135(11) 0.046(4) 0.066(5) 0.000(3) -0.013(5) 0.041(5)
N9 0.0655(17) 0.093(2) 0.0524(15) 0.0050(14) 0.0173(13) 0.0393(16)
C18 0.0446(14) 0.0388(13) 0.0363(12) 0.0013(10) 0.0020(11) 0.0125(11)
C19 0.0374(13) 0.0360(13) 0.0466(14) -0.0034(11) 0.0076(10) 0.0053(10)
N10 0.076(2) 0.107(3) 0.0685(19) -0.0129(18) 0.0106(16) 0.0123(19)
C20 0.0551(17) 0.0594(18) 0.0375(14) 0.0038(12) -0.0022(12) -0.0057(14)
C21 0.059(2) 0.110(3) 0.064(2) -0.006(2) -0.0088(16) 0.018(2)
N11 0.0581(17) 0.111(3) 0.0681(18) -0.0206(18) 0.0021(14) 0.0252(17)
C22 0.0368(13) 0.0529(16) 0.0507(15) -0.0005(13) 0.0011(11) 0.0048(12)
C23 0.069(2) 0.0519(17) 0.0583(18) 0.0025(14) 0.0224(15) 0.0055(15)
N12 0.0308(13) 0.0763(19) 0.103(2) 0.0267(16) 0.0000(13) -0.0011(12)
C24 0.0294(13) 0.0393(13) 0.0512(14) 0.0109(11) 0.0059(10) -0.0008(10)
C25 0.0268(11) 0.0423(13) 0.0390(12) 0.0013(10) 0.0004(9) 0.0006(9)
F1 0.0395(8) 0.0381(8) 0.0720(10) -0.0114(7) 0.0166(7) -0.0178(6)
F2 0.0277(7) 0.0566(9) 0.0423(8) -0.0043(7) 0.0069(6) 0.0037(6)
F3 0.0484(9) 0.0610(10) 0.0571(9) 0.0324(8) 0.0070(7) 0.0108(8)
F4 0.0516(9) 0.0578(9) 0.0357(7) -0.0174(7) -0.0067(6) 0.0026(7)
B1 0.0221(11) 0.0270(11) 0.0233(11) 0.0013(9) 0.0012(8) -0.0041(9)
F5 0.0411(8) 0.0705(11) 0.0515(9) 0.0040(8) 0.0085(7) -0.0172(8)
F6 0.0316(7) 0.0560(9) 0.0448(8) -0.0166(7) 0.0069(6) -0.0129(6)
F7 0.1067(15) 0.0381(9) 0.0558(10) 0.0023(7) -0.0160(10) 0.0102(9)
F8 0.0450(9) 0.0708(11) 0.0661(10) -0.0436(9) -0.0022(7) 0.0084(8)
B2 0.0306(12) 0.0257(12) 0.0300(12) -0.0072(9) 0.0055(9) -0.0014(9)

loop_
_atom_site_label
_atom_site_type_symbol
_atom_site_thermal_displace_type
_atom_site_fract_x
_atom_site_fract_y
_atom_site_fract_z
_atom_site_occupancy
_atom_site_U_iso_or_equiv
_atom_site_calc_flag
_atom_site_refinement_flags
Mo1 Mo Uani 0.05042(1) -0.01650(1) 0.22787(1) 1.000 0.0136(1) . .
Mo2 Mo Uani 0.14157(1) 0.06399(1) 0.17863(1) 1.000 0.0142(1) . .
O1 O Uani -0.00679(8) -0.03394(6) 0.10515(7) 1.000 0.0149(3) . .
O2 O Uani 0.08338(8) 0.05121(6) 0.05496(7) 1.000 0.0152(3) . .
N1 N Uani 0.06526(10) 0.16111(8) 0.19643(10) 1.000 0.0197(5) . .
N2 N Uani 0.21918(10) 0.09173(8) 0.29419(10) 1.000 0.0201(5) . .
N3 N Uani 0.24898(10) -0.00541(9) 0.14392(10) 1.000 0.0197(5) . .
N4 N Uani -0.06007(10) 0.05310(8) 0.25256(9) 1.000 0.0185(4) . .
N5 N Uani 0.08863(10) -0.01568(8) 0.36303(10) 1.000 0.0197(5) . .
N6 N Uani 0.13319(10) -0.11038(8) 0.22110(10) 1.000 0.0193(4) . .
N7 N Uani 0.23521(12) 0.15669(10) 0.09259(11) 1.000 0.0306(5) . .
N8 N Uani 0.06302(12) 0.11255(10) 0.71990(12) 1.000 0.0325(6) . .
C1 C Uani 0.02140(11) 0.00477(9) 0.04487(11) 1.000 0.0142(5) . .
C2 C Uani 0.03014(13) 0.21475(10) 0.20789(12) 1.000 0.0218(5) . .
C3 C Uani -0.01501(14) 0.28346(11) 0.22346(15) 1.000 0.0303(6) . .
C4 C Uani 0.25839(13) 0.10863(10) 0.35535(12) 1.000 0.0233(6) . .
C5 C Uani 0.30815(16) 0.13246(13) 0.43354(14) 1.000 0.0373(7) . .
C6 C Uani 0.30798(12) -0.03957(10) 0.12426(12) 1.000 0.0213(5) . .
C7 C Uani 0.38340(14) -0.08334(13) 0.09964(15) 1.000 0.0323(7) . .
C8 C Uani -0.12096(13) 0.08772(10) 0.26439(11) 1.000 0.0207(5) . .
C9 C Uani -0.19833(14) 0.13279(13) 0.28001(14) 1.000 0.0322(6) . .
C10 C Uani 0.10741(13) -0.02077(10) 0.43462(12) 1.000 0.0219(6) . .
C11 C Uani 0.13124(16) -0.02827(13) 0.52625(13) 1.000 0.0338(7) . .
C12 C Uani 0.17922(13) -0.15947(10) 0.22587(12) 1.000 0.0207(5) . .
C13 C Uani 0.23860(15) -0.22173(11) 0.23242(14) 1.000 0.0302(6) . .
C14 C Uani 0.27856(14) 0.19697(12) 0.05957(14) 1.000 0.0307(6) . .
C15 C Uani 0.3360(2) 0.24767(18) 0.0165(2) 1.000 0.0643(11) . .
C16 C Uani 0.11533(14) 0.15049(11) 0.69437(13) 1.000 0.0283(6) . .
C17 C Uani 0.18399(17) 0.19878(15) 0.66339(16) 1.000 0.0445(8) . .
F9 F Uani 0.16366(13) 0.46985(10) 0.06025(12) 1.000 0.0684(7) . .
F10 F Uani 0.13526(12) 0.41672(10) 0.18688(10) 1.000 0.0589(6) . .
F11 F Uani 0.0787(3) 0.3707(2) 0.06196(19) 0.729(7) 0.0625(13) . .
F12 F Uani 0.2283(2) 0.36540(16) 0.08879(16) 0.729(7) 0.0651(10) . .
B3 B Uani 0.1462(2) 0.40562(16) 0.09948(19) 1.000 0.0472(10) . .
F11A F Uani 0.0396(6) 0.4009(6) 0.0611(6) 0.271(7) 0.065(3) . .
F12A F Uani 0.1537(8) 0.3324(4) 0.0970(5) 0.271(7) 0.083(4) . .
N9 N Uani 0.66163(19) 0.23705(17) 0.36723(17) 1.000 0.0698(10) . .
C18 C Uani 0.60135(17) 0.25466(14) 0.40305(16) 1.000 0.0399(8) . .
C19 C Uani 0.52467(16) 0.27827(13) 0.44869(16) 1.000 0.0398(8) . .
N10 N Uani 0.6923(2) -0.0362(2) 0.3276(2) 1.000 0.0836(14) . .
C20 C Uani 0.6288(2) -0.01005(17) 0.34746(17) 1.000 0.0508(9) . .
C21 C Uani 0.5491(2) 0.0268(2) 0.3746(2) 1.000 0.0780(14) . .
N11 N Uani 0.44266(19) 0.1744(2) 0.2505(2) 1.000 0.0791(13) . .
C22 C Uani 0.47902(17) 0.14772(16) 0.19633(18) 1.000 0.0468(8) . .
C23 C Uani 0.5258(2) 0.11236(17) 0.1280(2) 1.000 0.0591(11) . .
N12 N Uani 0.10554(16) 0.55983(16) 0.5639(2) 1.000 0.0701(10) . .
C24 C Uani 0.17892(16) 0.55728(14) 0.58637(17) 1.000 0.0398(8) . .
C25 C Uani 0.27253(15) 0.55232(14) 0.61227(15) 1.000 0.0361(7) . .
F1 F Uani 0.38115(10) 0.39630(8) 0.53986(11) 1.000 0.0494(5) . .
F2 F Uani 0.23939(8) 0.37178(8) 0.57527(9) 1.000 0.0420(5) . .
F3 F Uani 0.34766(10) 0.28673(9) 0.59436(10) 1.000 0.0554(5) . .
F4 F Uani 0.29804(10) 0.31746(9) 0.45943(9) 1.000 0.0487(5) . .
B1 B Uani 0.31662(15) 0.34309(13) 0.54189(14) 1.000 0.0241(6) . .
F5 F Uani 0.11023(10) 0.22642(10) 0.38778(10) 1.000 0.0542(5) . .
F6 F Uani -0.02775(9) 0.18025(8) 0.40167(9) 1.000 0.0440(5) . .
F7 F Uani 0.09177(14) 0.13416(9) 0.48007(11) 1.000 0.0675(7) . .
F8 F Uani 0.04084(10) 0.24692(10) 0.51018(11) 1.000 0.0608(6) . .
B2 B Uani 0.05294(16) 0.19626(13) 0.44621(16) 1.000 0.0286(7) . .
H31 H Uiso -0.06970 0.28650 0.18640 1.000 0.0450 calc R
H32 H Uiso 0.02460 0.32400 0.21030 1.000 0.0450 calc R
H33 H Uiso -0.03030 0.28610 0.28410 1.000 0.0450 calc R
H51 H Uiso 0.29490 0.18380 0.44450 1.000 0.0560 calc R
H52 H Uiso 0.37230 0.12670 0.42600 1.000 0.0560 calc R
H53 H Uiso 0.29070 0.10290 0.48260 1.000 0.0560 calc R
H71 H Uiso 0.41800 -0.05620 0.05830 1.000 0.0480 calc R
H72 H Uiso 0.36160 -0.12870 0.07300 1.000 0.0480 calc R
H73 H Uiso 0.42150 -0.09460 0.15100 1.000 0.0480 calc R
H91 H Uiso -0.24200 0.10430 0.31080 1.000 0.0480 calc R
H92 H Uiso -0.22550 0.14940 0.22480 1.000 0.0480 calc R
H93 H Uiso -0.17960 0.17500 0.31500 1.000 0.0480 calc R
H111 H Uiso 0.09630 -0.06780 0.55050 1.000 0.0510 calc R
H112 H Uiso 0.11840 0.01740 0.55590 1.000 0.0510 calc R
H113 H Uiso 0.19500 -0.03950 0.53410 1.000 0.0510 calc R
H131 H Uiso 0.28110 -0.21520 0.28180 1.000 0.0450 calc R
H132 H Uiso 0.27130 -0.22600 0.17940 1.000 0.0450 calc R
H133 H Uiso 0.20360 -0.26600 0.24050 1.000 0.0450 calc R
H151 H Uiso 0.36950 0.22150 -0.02650 1.000 0.0960 calc R
H152 H Uiso 0.37780 0.27010 0.05910 1.000 0.0960 calc R
H153 H Uiso 0.29940 0.28560 -0.01220 1.000 0.0960 calc R
H171 H Uiso 0.19990 0.23500 0.70790 1.000 0.0670 calc R
H172 H Uiso 0.16120 0.22360 0.61090 1.000 0.0670 calc R
H173 H Uiso 0.23700 0.17020 0.65050 1.000 0.0670 calc R
H191 H Uiso 0.53650 0.32640 0.47400 1.000 0.0600 calc R
H192 H Uiso 0.51310 0.24340 0.49470 1.000 0.0600 calc R
H193 H Uiso 0.47240 0.28100 0.40840 1.000 0.0600 calc R
H211 H Uiso 0.55920 0.07950 0.37480 1.000 0.1170 calc R
H212 H Uiso 0.53570 0.01070 0.43280 1.000 0.1170 calc R
H213 H Uiso 0.49870 0.01510 0.33450 1.000 0.1170 calc R
H231 H Uiso 0.57790 0.14160 0.11410 1.000 0.0890 calc R
H232 H Uiso 0.48560 0.10770 0.07660 1.000 0.0890 calc R
H233 H Uiso 0.54550 0.06390 0.14730 1.000 0.0890 calc R
H251 H Uiso 0.30500 0.59240 0.58620 1.000 0.0540 calc R
H252 H Uiso 0.29640 0.50570 0.59290 1.000 0.0540 calc R
H253 H Uiso 0.27970 0.55550 0.67530 1.000 0.0540 calc R

loop_
_atom_type_symbol
_atom_type_description
_atom_type_scat_dispersion_real
_atom_type_scat_dispersion_imag
_atom_type_scat_source
O O 0.0106 0.0060 'International Tables Vol C Tables 4.2.6.8 and 6.1.1.4'
N N 0.0061 0.0033 'International Tables Vol C Tables 4.2.6.8 and 6.1.1.4'
Mo Mo -1.6832 0.6857 'International Tables Vol C Tables 4.2.6.8 and 6.1.1.4'
F F 0.0171 0.0103 'International Tables Vol C Tables 4.2.6.8 and 6.1.1.4'
B B 0.0013 0.0007 'International Tables Vol C Tables 4.2.6.8 and 6.1.1.4'
H H 0.0000 0.0000 'International Tables Vol C Tables 4.2.6.8 and 6.1.1.4'
C C 0.0033 0.0016 'International Tables Vol C Tables 4.2.6.8 and 6.1.1.4'

loop_
_geom_angle_atom_site_label_1
_geom_angle_atom_site_label_2
_geom_angle_atom_site_label_3
_geom_angle
_geom_angle_site_symmetry_1
_geom_angle_site_symmetry_3
_geom_angle_publ_flag
Mo2 Mo1 O1 91.27(3) . . yes
Mo2 Mo1 N4 99.26(4) . . yes
Mo2 Mo1 N5 101.25(4) . . yes
Mo2 Mo1 N6 98.97(4) . . yes
Mo2 Mo1 N8 177.36(4) . 3_556 yes
O1 Mo1 N4 88.09(5) . . yes
O1 Mo1 N5 167.49(5) . . yes
O1 Mo1 N6 92.64(5) . . yes
O1 Mo1 N8 86.17(5) . 3_556 yes
N4 Mo1 N5 89.66(5) . . yes
N4 Mo1 N6 161.73(6) . . yes
N4 Mo1 N8 80.04(6) . 3_556 yes
N5 Mo1 N6 85.69(6) . . yes
N5 Mo1 N8 81.32(6) . 3_556 yes
N6 Mo1 N8 81.80(6) . 3_556 yes
Mo1 Mo2 O2 90.23(3) . . yes
Mo1 Mo2 N1 99.93(4) . . yes
Mo1 Mo2 N2 101.09(4) . . yes
Mo1 Mo2 N3 100.12(4) . . yes
Mo1 Mo2 N7 169.56(4) . . yes
O2 Mo2 N1 90.55(5) . . yes
O2 Mo2 N2 168.66(5) . . yes
O2 Mo2 N3 89.34(5) . . yes
O2 Mo2 N7 79.33(5) . . yes
N1 Mo2 N2 88.07(6) . . yes
N1 Mo2 N3 159.95(6) . . yes
N1 Mo2 N7 80.00(6) . . yes
N2 Mo2 N3 88.12(6) . . yes
N2 Mo2 N7 89.35(6) . . yes
N3 Mo2 N7 80.28(6) . . yes
Mo1 O1 C1 116.98(10) . . yes
Mo2 O2 C1 117.57(10) . . yes
Mo2 N1 C2 175.29(15) . . yes
Mo2 N2 C4 177.51(15) . . yes
Mo2 N3 C6 176.92(15) . . yes
Mo1 N4 C8 177.11(15) . . yes
Mo1 N5 C10 174.77(15) . . yes
Mo1 N6 C12 173.29(15) . . yes
Mo2 N7 C14 176.14(17) . . yes
Mo1 N8 C16 175.20(17) 3_556 . yes
O1 C1 O2 123.88(15) . . yes
O1 C1 C1 118.22(14) . 3_555 yes
O2 C1 C1 117.91(14) . 3_555 yes
N1 C2 C3 179.5(2) . . yes
N2 C4 C5 178.4(2) . . yes
N3 C6 C7 179.7(2) . . yes
N4 C8 C9 179.3(2) . . yes
N5 C10 C11 179.3(2) . . yes
N6 C12 C13 179.46(19) . . yes
N7 C14 C15 178.7(3) . . yes
N8 C16 C17 178.6(2) . . yes
C2 C3 H31 110.00 . . no
C2 C3 H32 109.00 . . no
C2 C3 H33 109.00 . . no
H31 C3 H32 109.00 . . no
H31 C3 H33 109.00 . . no
H32 C3 H33 110.00 . . no
C4 C5 H51 109.00 . . no
C4 C5 H52 110.00 . . no
C4 C5 H53 109.00 . . no
H51 C5 H52 109.00 . . no
H51 C5 H53 110.00 . . no
H52 C5 H53 109.00 . . no
C6 C7 H71 109.00 . . no
C6 C7 H72 109.00 . . no
C6 C7 H73 110.00 . . no
H71 C7 H72 109.00 . . no
H71 C7 H73 109.00 . . no
H72 C7 H73 109.00 . . no
C8 C9 H91 109.00 . . no
C8 C9 H92 109.00 . . no
C8 C9 H93 109.00 . . no
H91 C9 H92 109.00 . . no
H91 C9 H93 109.00 . . no
H92 C9 H93 110.00 . . no
C10 C11 H111 109.00 . . no
C10 C11 H112 109.00 . . no
C10 C11 H113 110.00 . . no
H111 C11 H112 109.00 . . no
H111 C11 H113 109.00 . . no
H112 C11 H113 110.00 . . no
C12 C13 H131 109.00 . . no
C12 C13 H132 110.00 . . no
C12 C13 H133 109.00 . . no
H131 C13 H132 109.00 . . no
H131 C13 H133 110.00 . . no
H132 C13 H133 109.00 . . no
C14 C15 H151 109.00 . . no
C14 C15 H152 109.00 . . no
C14 C15 H153 109.00 . . no
H151 C15 H152 109.00 . . no
H151 C15 H153 109.00 . . no
H152 C15 H153 109.00 . . no
C16 C17 H171 109.00 . . no
C16 C17 H172 109.00 . . no
C16 C17 H173 109.00 . . no
H171 C17 H172 109.00 . . no
H171 C17 H173 110.00 . . no
H172 C17 H173 109.00 . . no
N9 C18 C19 179.2(3) . . yes
H191 C19 H192 109.00 . . no
H192 C19 H193 109.00 . . no
C18 C19 H192 109.00 . . no
H191 C19 H193 109.00 . . no
C18 C19 H191 110.00 . . no
C18 C19 H193 109.00 . . no
N10 C20 C21 177.3(4) . . yes
H211 C21 H213 109.00 . . no
H212 C21 H213 109.00 . . no
C20 C21 H213 110.00 . . no
C20 C21 H211 109.00 . . no
C20 C21 H212 109.00 . . no
H211 C21 H212 109.00 . . no
N11 C22 C23 178.9(3) . . yes
H232 C23 H233 109.00 . . no
H231 C23 H233 109.00 . . no
C22 C23 H232 109.00 . . no
C22 C23 H233 109.00 . . no
C22 C23 H231 109.00 . . no
H231 C23 H232 110.00 . . no
N12 C24 C25 177.9(3) . . yes
C24 C25 H252 109.00 . . no
C24 C25 H251 109.00 . . no
H251 C25 H252 110.00 . . no
H251 C25 H253 109.00 . . no
C24 C25 H253 109.00 . . no
H252 C25 H253 109.00 . . no
F11 B3 F12 109.9(3) . . yes
F11A B3 F12A 91.0(6) . . yes
F10 B3 F12A 100.8(4) . . yes
F9 B3 F10 110.1(2) . . yes
F9 B3 F11 112.8(3) . . yes
F9 B3 F12 102.0(2) . . yes
F9 B3 F11A 95.0(4) . . yes
F9 B3 F12A 146.5(5) . . yes
F10 B3 F11 112.4(3) . . yes
F10 B3 F12 109.1(2) . . yes
F10 B3 F11A 101.5(4) . . yes
F1 B1 F2 109.69(18) . . yes
F1 B1 F3 109.13(18) . . yes
F1 B1 F4 109.42(18) . . yes
F2 B1 F3 109.06(17) . . yes
F2 B1 F4 109.81(17) . . yes
F3 B1 F4 109.72(19) . . yes
F5 B2 F6 107.98(19) . . yes
F5 B2 F7 108.42(19) . . yes
F5 B2 F8 107.82(19) . . yes
F6 B2 F7 110.84(19) . . yes
F6 B2 F8 110.97(18) . . yes
F7 B2 F8 110.7(2) . . yes

loop_
_geom_bond_atom_site_label_1
_geom_bond_atom_site_label_2
_geom_bond_distance
_geom_bond_site_symmetry_2
_geom_bond_publ_flag
Mo1 Mo2 2.1760(2) . yes
Mo1 O1 2.0747(11) . yes
Mo1 N4 2.1411(15) . yes
Mo1 N5 2.1464(16) . yes
Mo1 N6 2.1299(15) . yes
Mo1 N8 2.6060(18) 3_556 yes
Mo2 O2 2.0820(11) . yes
Mo2 N1 2.1441(15) . yes
Mo2 N2 2.1509(15) . yes
Mo2 N3 2.1423(16) . yes
Mo2 N7 2.6130(18) . yes
F9 B3 1.359(3) . yes
F10 B3 1.388(3) . yes
F11 B3 1.311(5) . yes
F11A B3 1.681(10) . yes
F12 B3 1.452(4) . yes
F12A B3 1.350(8) . yes
O1 C1 1.263(2) . yes
O2 C1 1.266(2) . yes
F1 B1 1.377(3) . yes
F2 B1 1.394(3) . yes
F3 B1 1.384(3) . yes
F4 B1 1.379(3) . yes
F5 B2 1.393(3) . yes
F6 B2 1.395(3) . yes
F7 B2 1.374(3) . yes
F8 B2 1.378(3) . yes
N1 C2 1.135(2) . yes
N2 C4 1.135(2) . yes
N3 C6 1.138(2) . yes
N4 C8 1.135(2) . yes
N5 C10 1.136(2) . yes
N6 C12 1.136(2) . yes
N7 C14 1.124(3) . yes
N8 C16 1.134(3) . yes
N9 C18 1.130(4) . yes
N10 C20 1.122(4) . yes
N11 C22 1.134(4) . yes
C1 C1 1.515(2) 3_555 no
C2 C3 1.458(3) . no
C4 C5 1.460(3) . no
C6 C7 1.453(3) . no
C8 C9 1.455(3) . no
C10 C11 1.455(3) . no
C12 C13 1.450(3) . no
N12 C24 1.139(3) . yes
C14 C15 1.452(4) . no
C16 C17 1.457(3) . no
C3 H33 0.9800 . no
C3 H32 0.9800 . no
C3 H31 0.9800 . no
C5 H52 0.9800 . no
C5 H51 0.9800 . no
C5 H53 0.9800 . no
C7 H73 0.9800 . no
C7 H71 0.9800 . no
C7 H72 0.9800 . no
C9 H92 0.9800 . no
C9 H93 0.9800 . no
C9 H91 0.9800 . no
C11 H111 0.9800 . no
C11 H113 0.9800 . no
C11 H112 0.9800 . no
C13 H131 0.9800 . no
C13 H133 0.9800 . no
C13 H132 0.9800 . no
C15 H151 0.9800 . no
C15 H152 0.9800 . no
C15 H153 0.9800 . no
C17 H173 0.9800 . no
C17 H171 0.9800 . no
C17 H172 0.9800 . no
C18 C19 1.445(4) . no
C19 H192 0.9800 . no
C19 H191 0.9800 . no
C19 H193 0.9800 . no
C20 C21 1.453(4) . no
C21 H212 0.9800 . no
C21 H213 0.9800 . no
C21 H211 0.9800 . no
C22 C23 1.452(4) . no
C23 H232 0.9800 . no
C23 H233 0.9800 . no
C23 H231 0.9800 . no
C24 C25 1.444(3) . no
C25 H252 0.9800 . no
C25 H253 0.9800 . no
C25 H251 0.9800 . no
